data_7205822
loop_
_publ_author_name
'Tang, Xiao-Liang'
'Dou, Wei'
'Zhou, Ji-an'
'Zhang, Guo-Lin'
'Liu, Wei-Sheng'
'Yang, Li-Zi'
'Shao, Yong-Liang'

_publ_section_title
;
 Metallomacrocycle or coordination polymer: Spacer-directed
 self-assembly of transition-metal complexes based on flexible
 bis(benzotriazole) ligands
;
_journal_issue 8
_journal_name_full CrystEngComm
_journal_page_first 2890
_journal_paper_doi 10.1039/c0ce00847h
_journal_volume 13
_journal_year 2011
_chemical_formula_sum 'C48 H48 Ag2 N20 O9'
_chemical_formula_weight 1264.80
_chemical_name_systematic
;
?
;
_space_group_IT_number 167
_symmetry_cell_setting rhombohedral
_symmetry_space_group_name_Hall '-R 3 2"c'
_symmetry_space_group_name_H-M 'R -3 c :H'
_atom_sites_solution_hydrogens geom
_atom_sites_solution_primary direct
_atom_sites_solution_secondary difmap
_audit_creation_method SHELXL-97
_cell_angle_alpha 90.00
_cell_angle_beta 90.00
_cell_angle_gamma 120.00
_cell_formula_units_Z 6
_cell_length_a 15.282(2)
_cell_length_b 15.282(2)
_cell_length_c 40.377(4)
_cell_measurement_reflns_used 2854
_cell_measurement_temperature 293(2)
_cell_measurement_theta_max 21.843
_cell_measurement_theta_min 2.536
_cell_volume 8166.3(17)
_computing_cell_refinement 'Bruker XSCANS'
_computing_data_collection 'Bruker XSCANS'
_computing_data_reduction 'Bruker SHELXTL'
_computing_molecular_graphics 'Bruker SHELXTL'
_computing_publication_material 'Bruker SHELXTL'
_computing_structure_refinement 'SHELXL-97 (Sheldrick, 1997)'
_computing_structure_solution 'SHELXS-97 (Sheldrick, 1990)'
_diffrn_ambient_temperature 293(2)
_diffrn_measured_fraction_theta_full 0.960
_diffrn_measured_fraction_theta_max 0.960
_diffrn_measurement_device_type 'Bruker P4'
_diffrn_measurement_method '\w scans'
_diffrn_radiation_monochromator graphite
_diffrn_radiation_source 'fine-focus sealed tube'
_diffrn_radiation_type MoK\a
_diffrn_radiation_wavelength 0.71073
_diffrn_reflns_av_R_equivalents 0.0327
_diffrn_reflns_av_sigmaI/netI 0.0220
_diffrn_reflns_limit_h_max 17
_diffrn_reflns_limit_h_min -17
_diffrn_reflns_limit_k_max 18
_diffrn_reflns_limit_k_min -18
_diffrn_reflns_limit_l_max 48
_diffrn_reflns_limit_l_min -33
_diffrn_reflns_number 11063
_diffrn_reflns_theta_full 25.00
_diffrn_reflns_theta_max 25.00
_diffrn_reflns_theta_min 1.84
_exptl_absorpt_coefficient_mu 0.792
_exptl_absorpt_correction_T_max 0.8971
_exptl_absorpt_correction_T_min 0.8086
_exptl_absorpt_correction_type multi-scan
_exptl_absorpt_process_details sadabs
_exptl_crystal_colour colorless
_exptl_crystal_density_diffrn 1.543
_exptl_crystal_density_method 'not measured'
_exptl_crystal_description block
_exptl_crystal_F_000 3852
_exptl_crystal_size_max 0.28
_exptl_crystal_size_mid 0.26
_exptl_crystal_size_min 0.14
_refine_diff_density_max 2.411
_refine_diff_density_min -0.584
_refine_diff_density_rms 0.115
_refine_ls_extinction_method none
_refine_ls_goodness_of_fit_ref 1.013
_refine_ls_hydrogen_treatment constr
_refine_ls_matrix_type full
_refine_ls_number_parameters 127
_refine_ls_number_reflns 1545
_refine_ls_number_restraints 80
_refine_ls_restrained_S_all 1.061
_refine_ls_R_factor_all 0.0931
_refine_ls_R_factor_gt 0.0704
_refine_ls_shift/su_max 0.000
_refine_ls_shift/su_mean 0.000
_refine_ls_structure_factor_coef Fsqd
_refine_ls_weighting_details 'calc w=1/[\s^2^(Fo^2^)+(0.1357P)^2^+16.7500P] where P=(Fo^2^+2Fc^2^)/3'
_refine_ls_weighting_scheme calc
_refine_ls_wR_factor_gt 0.1886
_refine_ls_wR_factor_ref 0.2109
_reflns_number_gt 962
_reflns_number_total 1545
_reflns_threshold_expression >2sigma(I)
_cod_data_source_file c0ce00847h.txt
_cod_data_source_block complex-2
_cod_depositor_comments
;
The following automatic conversions were performed:
'_symmetry_cell_setting' value 'Rhombohedral' changed to 'rhombohedral'
according to '/home/saulius/struct/CIF-dictionaries/cif_core.dic'
dictionary named 'cif_core.dic' version 2.4.1 from 2010-06-29.

Automatic conversion script
Id: cif_fix_enum 1555 2011-01-17 13:19:09Z saulius 
;
_cod_original_cell_volume 8166.7(17)
_cod_original_sg_symbol_H-M R-3c
_cod_database_code 7205822

loop_
_symmetry_equiv_pos_as_xyz
'x, y, z'
'-y, x-y, z'
'-x+y, -x, z'
'y, x, -z+1/2'
'x-y, -y, -z+1/2'
'-x, -x+y, -z+1/2'
'x+2/3, y+1/3, z+1/3'
'-y+2/3, x-y+1/3, z+1/3'
'-x+y+2/3, -x+1/3, z+1/3'
'y+2/3, x+1/3, -z+5/6'
'x-y+2/3, -y+1/3, -z+5/6'
'-x+2/3, -x+y+1/3, -z+5/6'
'x+1/3, y+2/3, z+2/3'
'-y+1/3, x-y+2/3, z+2/3'
'-x+y+1/3, -x+2/3, z+2/3'
'y+1/3, x+2/3, -z+7/6'
'x-y+1/3, -y+2/3, -z+7/6'
'-x+1/3, -x+y+2/3, -z+7/6'
'-x, -y, -z'
'y, -x+y, -z'
'x-y, x, -z'
'-y, -x, z-1/2'
'-x+y, y, z-1/2'
'x, x-y, z-1/2'
'-x+2/3, -y+1/3, -z+1/3'
'y+2/3, -x+y+1/3, -z+1/3'
'x-y+2/3, x+1/3, -z+1/3'
'-y+2/3, -x+1/3, z-1/6'
'-x+y+2/3, y+1/3, z-1/6'
'x+2/3, x-y+1/3, z-1/6'
'-x+1/3, -y+2/3, -z+2/3'
'y+1/3, -x+y+2/3, -z+2/3'
'x-y+1/3, x+2/3, -z+2/3'
'-y+1/3, -x+2/3, z+1/6'
'-x+y+1/3, y+2/3, z+1/6'
'x+1/3, x-y+2/3, z+1/6'

loop_
_atom_site_label
_atom_site_type_symbol
_atom_site_fract_x
_atom_site_fract_y
_atom_site_fract_z
_atom_site_U_iso_or_equiv
_atom_site_adp_type
_atom_site_occupancy
_atom_site_symmetry_multiplicity
_atom_site_calc_flag
_atom_site_refinement_flags
_atom_site_disorder_assembly
_atom_site_disorder_group
Ag1 Ag 0.3333 0.6667 0.45612(2) 0.0690(5) Uani 1 3 d S . .
N1 N 0.3964(4) 0.8344(4) 0.45509(13) 0.0676(14) Uani 1 1 d . . .
N2 N 0.4950(4) 0.8945(4) 0.45357(13) 0.0727(15) Uani 1 1 d . . .
N3 N 0.5126(4) 0.9893(4) 0.45627(11) 0.0704(15) Uani 1 1 d . . .
N4 N 0.3333(4) 0.6667(4) 0.56492(11) 0.134(7) Uani 0.50 3 d SPRU . 1
O2 O 0.2818(4) 0.6939(4) 0.56493(11) 0.205(8) Uani 0.50 1 d PRU . 1
N4' N 0.3333(4) 0.6667(4) 0.53213(11) 0.106(6) Uani 0.50 3 d SPRU . 2
O2' O 0.2871(4) 0.7003(4) 0.53209(11) 0.205(8) Uani 0.50 1 d PRU . 2
C1 C 0.4247(6) 0.9911(4) 0.45904(12) 0.0660(17) Uani 1 1 d . . .
C2 C 0.3487(5) 0.8914(5) 0.45842(12) 0.0632(16) Uani 1 1 d . . .
C3 C 0.2492(5) 0.8630(6) 0.46077(15) 0.0746(18) Uani 1 1 d . . .
H3 H 0.1989 0.7956 0.4594 0.090 Uiso 1 1 calc R . .
C4 C 0.2266(7) 0.9372(6) 0.46511(18) 0.089(2) Uani 1 1 d . . .
H4 H 0.1592 0.9197 0.4674 0.106 Uiso 1 1 calc R . .
C5 C 0.3020(8) 1.0405(7) 0.4663(2) 0.100(3) Uani 1 1 d . . .
H5 H 0.2830 1.0889 0.4698 0.120 Uiso 1 1 calc R . .
C6 C 0.4044(7) 1.0717(6) 0.46212(19) 0.093(2) Uani 1 1 d . . .
H6 H 0.4548 1.1393 0.4615 0.111 Uiso 1 1 calc R . .
C7 C 0.6191(7) 1.0723(5) 0.45553(18) 0.096(3) Uani 1 1 d D . .
H7A H 0.6211 1.1330 0.4637 0.115 Uiso 1 1 calc R . .
H7B H 0.6572 1.0557 0.4710 0.115 Uiso 1 1 calc R . .
C8 C 0.6698(9) 1.0957(9) 0.4246(3) 0.158(4) Uani 1 1 d DU . .
H8A H 0.6304 1.1058 0.4078 0.190 Uiso 1 1 calc R . .
H8B H 0.7353 1.1566 0.4263 0.190 Uiso 1 1 calc R . .
O1 O 0.6809(8) 1.0143(8) 0.4167 0.176(4) Uani 1 2 d SDU . .

loop_
_atom_site_aniso_label
_atom_site_aniso_U_11
_atom_site_aniso_U_22
_atom_site_aniso_U_33
_atom_site_aniso_U_23
_atom_site_aniso_U_13
_atom_site_aniso_U_12
Ag1 0.0566(5) 0.0566(5) 0.0938(8) 0.000 0.000 0.0283(2)
N1 0.071(3) 0.056(3) 0.075(3) 0.004(2) 0.003(2) 0.031(3)
N2 0.073(4) 0.058(3) 0.078(3) 0.001(2) -0.003(3) 0.027(3)
N3 0.079(4) 0.062(4) 0.061(3) -0.003(2) 0.005(2) 0.028(3)
N4 0.125(7) 0.125(7) 0.152(11) 0.000 0.000 0.062(4)
O2 0.188(11) 0.205(11) 0.218(11) 0.004(9) -0.006(8) 0.095(8)
N4' 0.094(7) 0.094(7) 0.130(10) 0.000 0.000 0.047(3)
O2' 0.203(11) 0.197(10) 0.199(11) -0.026(8) 0.016(8) 0.089(8)
C1 0.099(5) 0.053(4) 0.045(3) 0.001(2) 0.003(3) 0.038(3)
C2 0.084(4) 0.070(4) 0.042(3) 0.000(2) -0.004(3) 0.043(4)
C3 0.079(5) 0.076(4) 0.072(4) -0.011(3) -0.007(3) 0.042(4)
C4 0.096(5) 0.101(6) 0.089(5) -0.009(4) 0.001(4) 0.064(5)
C5 0.134(8) 0.100(6) 0.095(6) -0.006(4) 0.004(5) 0.081(6)
C6 0.126(7) 0.066(4) 0.088(5) -0.007(4) -0.004(5) 0.049(5)
C7 0.111(6) 0.058(4) 0.076(4) -0.018(3) 0.006(4) 0.010(4)
C8 0.136(7) 0.157(8) 0.133(7) -0.013(6) 0.007(6) 0.037(6)
O1 0.150(5) 0.150(5) 0.175(8) -0.045(4) 0.045(4) 0.035(6)

loop_
_atom_type_symbol
_atom_type_description
_atom_type_scat_dispersion_real
_atom_type_scat_dispersion_imag
_atom_type_scat_source
C C 0.0033 0.0016 'International Tables Vol C Tables 4.2.6.8 and 6.1.1.4'
H H 0.0000 0.0000 'International Tables Vol C Tables 4.2.6.8 and 6.1.1.4'
N N 0.0061 0.0033 'International Tables Vol C Tables 4.2.6.8 and 6.1.1.4'
O O 0.0106 0.0060 'International Tables Vol C Tables 4.2.6.8 and 6.1.1.4'
Ag Ag -0.8971 1.1015 'International Tables Vol C Tables 4.2.6.8 and 6.1.1.4'

loop_
_geom_angle_atom_site_label_1
_geom_angle_atom_site_label_2
_geom_angle_atom_site_label_3
_geom_angle
_geom_angle_site_symmetry_1
_geom_angle_site_symmetry_3
_geom_angle_publ_flag
N1 Ag1 N1 119.966(9) . 2_665 ?
N1 Ag1 N1 119.966(11) . 3_565 ?
N1 Ag1 N1 119.966(10) 2_665 3_565 ?
N1 Ag1 Ag1 88.94(14) . 10_455 ?
N1 Ag1 Ag1 88.94(14) 2_665 10_455 ?
N1 Ag1 Ag1 88.94(14) 3_565 10_455 ?
N2 N1 C2 110.0(5) . . ?
N2 N1 Ag1 119.1(4) . . ?
C2 N1 Ag1 130.7(4) . . ?
N1 N2 N3 107.0(5) . . ?
N2 N3 C1 111.2(5) . . ?
N2 N3 C7 117.8(6) . . ?
C1 N3 C7 131.0(6) . . ?
O2 N4 O2 120.0(5) . 3_565 ?
O2 N4 O2 120.0(5) . 2_665 ?
O2 N4 O2 120.0(6) 3_565 2_665 ?
O2' N4' O2' 120.0(5) . 3_565 ?
O2' N4' O2' 120.0(5) . 2_665 ?
O2' N4' O2' 120.0(6) 3_565 2_665 ?
N3 C1 C2 105.7(5) . . ?
N3 C1 C6 132.1(7) . . ?
C2 C1 C6 122.1(8) . . ?
C3 C2 C1 122.7(7) . . ?
C3 C2 N1 131.2(6) . . ?
C1 C2 N1 106.1(6) . . ?
C4 C3 C2 117.1(7) . . ?
C4 C3 H3 121.4 . . ?
C2 C3 H3 121.4 . . ?
C3 C4 C5 122.2(8) . . ?
C3 C4 H4 118.9 . . ?
C5 C4 H4 118.9 . . ?
C6 C5 C4 121.6(7) . . ?
C6 C5 H5 119.2 . . ?
C4 C5 H5 119.2 . . ?
C5 C6 C1 114.0(7) . . ?
C5 C6 H6 123.0 . . ?
C1 C6 H6 123.0 . . ?
C8 C7 N3 117.5(7) . . ?
C8 C7 H7A 107.9 . . ?
N3 C7 H7A 107.9 . . ?
C8 C7 H7B 107.9 . . ?
N3 C7 H7B 107.9 . . ?
H7A C7 H7B 107.2 . . ?
O1 C8 C7 106.0(9) . . ?
O1 C8 H8A 110.5 . . ?
C7 C8 H8A 110.5 . . ?
O1 C8 H8B 110.5 . . ?
C7 C8 H8B 110.5 . . ?
H8A C8 H8B 108.7 . . ?
C8 O1 C8 134.0(14) 10_455 . ?

loop_
_geom_bond_atom_site_label_1
_geom_bond_atom_site_label_2
_geom_bond_distance
_geom_bond_site_symmetry_2
_geom_bond_publ_flag
Ag1 N1 2.243(5) . ?
Ag1 N1 2.243(5) 2_665 ?
Ag1 N1 2.243(5) 3_565 ?
Ag1 Ag1 3.1860(18) 10_455 ?
N1 N2 1.316(8) . ?
N1 C2 1.394(8) . ?
N2 N3 1.338(7) . ?
N3 C1 1.362(9) . ?
N3 C7 1.481(9) . ?
N4 O2 1.0589 . ?
N4 O2 1.059(10) 3_565 ?
N4 O2 1.059(10) 2_665 ?
N4' O2' 1.0617 . ?
N4' O2' 1.062(10) 3_565 ?
N4' O2' 1.062(10) 2_665 ?
C1 C2 1.379(9) . ?
C1 C6 1.419(10) . ?
C2 C3 1.360(9) . ?
C3 C4 1.350(10) . ?
C3 H3 0.9300 . ?
C4 C5 1.416(12) . ?
C4 H4 0.9300 . ?
C5 C6 1.400(12) . ?
C5 H5 0.9300 . ?
C6 H6 0.9300 . ?
C7 C8 1.419(10) . ?
C7 H7A 0.9700 . ?
C7 H7B 0.9700 . ?
C8 O1 1.374(12) . ?
C8 H8A 0.9700 . ?
C8 H8B 0.9700 . ?
O1 C8 1.374(12) 10_455 ?

loop_
_geom_torsion_atom_site_label_1
_geom_torsion_atom_site_label_2
_geom_torsion_atom_site_label_3
_geom_torsion_atom_site_label_4
_geom_torsion
_geom_torsion_site_symmetry_1
_geom_torsion_site_symmetry_2
_geom_torsion_site_symmetry_3
_geom_torsion_site_symmetry_4
_geom_torsion_publ_flag
N1 Ag1 N1 N2 -175.7(3) 2_665 . . . ?
N1 Ag1 N1 N2 0.6(6) 3_565 . . . ?
Ag1 Ag1 N1 N2 -87.5(4) 10_455 . . . ?
N1 Ag1 N1 C2 10.1(7) 2_665 . . . ?
N1 Ag1 N1 C2 -173.6(3) 3_565 . . . ?
Ag1 Ag1 N1 C2 98.2(5) 10_455 . . . ?
C2 N1 N2 N3 0.8(6) . . . . ?
Ag1 N1 N2 N3 -174.6(4) . . . . ?
N1 N2 N3 C1 -1.0(6) . . . . ?
N1 N2 N3 C7 179.5(5) . . . . ?
N2 N3 C1 C2 0.8(6) . . . . ?
C7 N3 C1 C2 -179.9(6) . . . . ?
N2 N3 C1 C6 -179.3(6) . . . . ?
C7 N3 C1 C6 0.1(10) . . . . ?
N3 C1 C2 C3 179.8(5) . . . . ?
C6 C1 C2 C3 -0.1(8) . . . . ?
N3 C1 C2 N1 -0.3(5) . . . . ?
C6 C1 C2 N1 179.8(6) . . . . ?
N2 N1 C2 C3 179.6(6) . . . . ?
Ag1 N1 C2 C3 -5.7(9) . . . . ?
N2 N1 C2 C1 -0.3(6) . . . . ?
Ag1 N1 C2 C1 174.3(4) . . . . ?
C1 C2 C3 C4 -2.5(9) . . . . ?
N1 C2 C3 C4 177.5(6) . . . . ?
C2 C3 C4 C5 1.8(10) . . . . ?
C3 C4 C5 C6 1.6(12) . . . . ?
C4 C5 C6 C1 -4.0(11) . . . . ?
N3 C1 C6 C5 -176.5(6) . . . . ?
C2 C1 C6 C5 3.3(9) . . . . ?
N2 N3 C7 C8 73.3(11) . . . . ?
C1 N3 C7 C8 -106.1(10) . . . . ?
N3 C7 C8 O1 -68.1(13) . . . . ?
C7 C8 O1 C8 -124.9(9) . . . 10_455 ?
